data_4062639
loop_
_publ_author_name
'Kimberly C. Jantunen'
'Carol J. Burns'
'Ingrid Castro-Rodriguez'
'Ryan E. Da Re'
'Jeffery T. Golden'
'David E. Morris'
'Brian L. Scott'
'Felicia L. Taw'
'Jaqueline L. Kiplinger'

_publ_section_title
;
Thorium(IV) and Uranium(IV) Ketimide Complexes Prepared
by Nitrile Insertion in ActinideAlkyl and -Aryl Bonds
;
_journal_name_full Organometallics
_journal_paper_doi 10.1021/om0343824
_journal_year 2004
_chemical_formula_sum 'C22 H36 Th'
_chemical_formula_weight 532.55
_space_group_IT_number 11
_symmetry_cell_setting monoclinic
_symmetry_space_group_name_Hall '-P 2yb'
_symmetry_space_group_name_H-M 'P 1 21/m 1'
_cell_angle_alpha 90.00
_cell_angle_beta 117.185(3)
_cell_angle_gamma 90.00
_cell_formula_units_Z 2
_cell_length_a 8.3232(14)
_cell_length_b 17.302(3)
_cell_length_c 8.4939(15)
_cell_measurement_temperature 203(2)
_cell_volume 1088.1(3)
_diffrn_ambient_temperature 203(2)
_exptl_crystal_density_diffrn 1.625
_cod_original_sg_symbol_H-M 'P 21/m'
_cod_database_code 4062639

loop_
_symmetry_equiv_pos_as_xyz
'x, y, z'
'-x, y+1/2, -z'
'-x, -y, -z'
'x, -y-1/2, z'

loop_
_atom_site_label
_atom_site_type_symbol
_atom_site_fract_x
_atom_site_fract_y
_atom_site_fract_z
_atom_site_U_iso_or_equiv
_atom_site_adp_type
_atom_site_occupancy
_atom_site_symmetry_multiplicity
_atom_site_calc_flag
_atom_site_refinement_flags
_atom_site_disorder_assembly
_atom_site_disorder_group
Th1 Th 0.31269(3) 0.7500 0.38372(3) 0.03190(12) Uani 1 2 d S . .
C1 C 0.2312(14) 0.7500 0.6293(12) 0.054(2) Uani 1 2 d S . .
H1A H 0.3392 0.7500 0.7402 0.081 Uiso 1 2 calc SR . .
H1B H 0.1614 0.7047 0.6216 0.081 Uiso 0.50 1 calc PR . .
H1C H 0.1614 0.7953 0.6216 0.081 Uiso 0.50 1 calc PR . .
C2 C 0.0040(13) 0.7500 0.1329(14) 0.062(2) Uani 1 2 d S . .
H2A H 0.0113 0.7500 0.0234 0.094 Uiso 1 2 calc SR . .
H2B H -0.0595 0.7953 0.1391 0.094 Uiso 0.50 1 calc PR . .
H2C H -0.0595 0.7047 0.1391 0.094 Uiso 0.50 1 calc PR . .
C3 C 0.3148(8) 0.6064(4) 0.2337(7) 0.040(4) Uani 0.50 1 d PG . .
C4 C 0.2996(8) 0.5899(4) 0.3901(9) 0.040(3) Uani 0.50 1 d PG . .
C5 C 0.4659(9) 0.6096(4) 0.5375(7) 0.040(4) Uani 0.50 1 d PG . .
C6 C 0.5839(7) 0.6383(4) 0.4721(7) 0.038(2) Uani 0.50 1 d PG . .
C7 C 0.4906(8) 0.6362(4) 0.2844(7) 0.038(3) Uani 0.50 1 d PG . .
C8 C 0.1697(11) 0.5942(7) 0.0464(8) 0.076(5) Uani 0.50 1 d PG . .
C9 C 0.1355(11) 0.5572(6) 0.3983(14) 0.077(5) Uani 0.50 1 d PG . .
C10 C 0.5096(14) 0.6016(6) 0.7298(7) 0.077(5) Uani 0.50 1 d PG . .
C11 C 0.7751(7) 0.6660(6) 0.5828(11) 0.069(4) Uani 0.50 1 d PG . .
C12 C 0.5650(13) 0.6614(6) 0.1604(10) 0.065(4) Uani 0.50 1 d PG . .
C3' C 0.2465(8) 0.5846(4) 0.3124(8) 0.042(3) Uani 0.50 1 d PG . .
C4' C 0.3578(10) 0.5886(4) 0.4981(8) 0.047(3) Uani 0.50 1 d PG . .
C5' C 0.5306(9) 0.6156(4) 0.5281(8) 0.054(5) Uani 0.50 1 d PG . .
C6' C 0.5261(9) 0.6283(5) 0.3610(11) 0.046(4) Uani 0.50 1 d PG . .
C7' C 0.3505(10) 0.6091(4) 0.2276(7) 0.042(4) Uani 0.50 1 d PG . .
C8' C 0.0518(9) 0.5588(6) 0.2211(14) 0.079(5) Uani 0.50 1 d PG . .
C9' C 0.3023(17) 0.5678(6) 0.6389(12) 0.081(5) Uani 0.50 1 d PG . .
C10' C 0.6910(12) 0.6285(7) 0.7065(11) 0.139(13) Uani 0.50 1 d PG . .
C11' C 0.6807(13) 0.6571(7) 0.3304(18) 0.19(2) Uani 0.50 1 d PG . .
C12' C 0.2857(17) 0.6140(7) 0.0304(8) 0.087(6) Uani 0.50 1 d PG . .

loop_
_atom_site_aniso_label
_atom_site_aniso_U_11
_atom_site_aniso_U_22
_atom_site_aniso_U_33
_atom_site_aniso_U_23
_atom_site_aniso_U_13
_atom_site_aniso_U_12
Th1 0.03150(17) 0.03164(17) 0.03152(16) 0.000 0.01350(12) 0.000
C1 0.063(5) 0.053(6) 0.060(5) 0.000 0.040(5) 0.000
C2 0.037(4) 0.056(6) 0.071(6) 0.000 0.004(4) 0.000
C3 0.047(7) 0.038(8) 0.036(7) -0.015(6) 0.020(6) 0.000(6)
C4 0.045(8) 0.024(5) 0.058(11) -0.013(6) 0.029(9) -0.015(5)
C5 0.062(10) 0.036(7) 0.028(6) 0.010(5) 0.026(6) 0.023(7)
C6 0.035(6) 0.042(6) 0.039(6) -0.002(5) 0.020(5) 0.009(5)
C7 0.049(7) 0.040(6) 0.028(6) -0.003(5) 0.020(5) 0.003(5)
C8 0.077(12) 0.066(11) 0.065(10) -0.022(9) 0.014(8) -0.014(9)
C9 0.082(10) 0.043(8) 0.140(16) -0.001(8) 0.080(11) -0.015(7)
C10 0.116(14) 0.086(12) 0.039(7) 0.023(7) 0.043(8) 0.026(11)
C11 0.048(8) 0.079(11) 0.057(8) -0.004(7) 0.004(6) 0.013(7)
C12 0.085(11) 0.067(9) 0.065(8) 0.001(7) 0.054(8) 0.005(8)
C3' 0.046(7) 0.037(6) 0.037(8) -0.012(5) 0.015(7) -0.008(5)
C4' 0.064(10) 0.036(6) 0.037(6) -0.010(6) 0.020(7) -0.004(6)
C5' 0.053(10) 0.046(8) 0.047(9) -0.010(6) 0.010(7) 0.011(7)
C6' 0.050(8) 0.044(7) 0.060(11) -0.015(7) 0.038(8) -0.006(6)
C7' 0.055(8) 0.036(8) 0.042(8) 0.010(6) 0.027(7) 0.008(6)
C8' 0.052(8) 0.056(9) 0.126(15) -0.025(10) 0.039(9) -0.017(7)
C9' 0.131(16) 0.062(10) 0.083(11) 0.012(8) 0.079(11) 0.014(10)
C10' 0.132(19) 0.061(11) 0.083(13) -0.020(10) -0.071(13) 0.036(12)
C11' 0.15(2) 0.092(17) 0.46(6) 0.08(3) 0.24(4) 0.046(17)
C12' 0.137(18) 0.085(13) 0.041(7) -0.009(7) 0.044(10) 0.028(12)

loop_
_geom_bond_atom_site_label_1
_geom_bond_atom_site_label_2
_geom_bond_distance
_geom_bond_site_symmetry_2
_geom_bond_publ_flag
Th1 C1 2.471(8) . ?
Th1 C2 2.478(9) . ?
Th1 C4 2.773(7) 4_575 ?
Th1 C4 2.773(7) . ?
Th1 C5 2.776(11) 4_575 ?
Th1 C5 2.776(6) . ?
Th1 C3 2.797(7) . ?
Th1 C3 2.797(7) 4_575 ?
Th1 C6 2.802(13) 4_575 ?
Th1 C6 2.802(5) . ?
Th1 C7 2.814(14) 4_575 ?
Th1 C7 2.814(6) . ?
C3 C3' 1.122(9) . ?
C3 C4 1.4200 . ?
C3 C7 1.4200 . ?
C3 C8 1.5095 . ?
C3 C6' 1.633(9) . ?
C3 C12' 1.635(7) . ?
C4 C3' 0.611(8) . ?
C4 C4' 0.819(8) . ?
C4 C5 1.4200 . ?
C4 C9 1.5095 . ?
C4 C7' 1.652(8) . ?
C4 C5' 1.791(8) . ?
C4 C8' 1.975(8) . ?
C5 C5' 0.588(8) . ?
C5 C4' 0.883(8) . ?
C5 C6 1.4200 . ?
C5 C10 1.5095 . ?
C5 C10' 1.794(8) . ?
C5 C6' 1.813(8) . ?
C5 C3' 1.997(7) . ?
C6 C6' 0.859(9) . ?
C6 C5' 0.877(9) . ?
C6 C7 1.4200 . ?
C6 C11 1.5095 . ?
C6 C11' 1.758(9) . ?
C6 C10' 1.778(9) . ?
C7 C6' 0.595(9) . ?
C7 C7' 1.140(10) . ?
C7 C11' 1.491(9) . ?
C7 C12 1.5095 . ?
C7 C5' 1.974(8) . ?
C8 C12' 1.089(14) . ?
C8 C7' 1.608(8) . ?
C9 C8' 1.339(12) . ?
C9 C3' 1.492(9) . ?
C9 C4' 1.734(8) . ?
C9 C9' 1.883(11) . ?
C10 C9' 1.643(12) . ?
C10 C10' 1.676(12) . ?
C10 C4' 1.803(8) . ?
C10 C5' 1.816(8) . ?
C11 C10' 1.638(13) . ?
C11 C11' 1.923(14) . ?
C12 C11' 1.322(14) . ?
C12 C6' 1.960(8) . ?
C3' C4' 1.4200 . ?
C3' C7' 1.4200 . ?
C3' C8' 1.5095 . ?
C4' C5' 1.4200 . ?
C4' C9' 1.5095 . ?
C5' C6' 1.4200 . ?
C5' C10' 1.5095 . ?
C6' C7' 1.4200 . ?
C6' C11' 1.5095 . ?
C7' C12' 1.5095 . ?
